data_7057323
loop_
_publ_author_name
'Yan, Yang-Tian'
'Cao, Feng'
'Zhang, Wen-Yan'
'Zhang, Si-Si'
'Zhang, Fang'
'Wang, Yao-Yu'

_publ_section_title
;
 Seven luminescent metal--organic frameworks constructed from
 5-(triazol-1-yl)nicotinic acid: luminescent sensors for CrVI and
 MnO4&#x2212; ions in an aqueous medium
;
_journal_issue 12
_journal_name_full 'New Journal of Chemistry'
_journal_page_first 9865
_journal_paper_doi 10.1039/C8NJ01144C
_journal_volume 42
_journal_year 2018
_chemical_formula_moiety 'C12 H9 N4 O5 Zn, C4 H3 O2'
_chemical_formula_sum 'C16 H12 N4 O7 Zn'
_chemical_formula_weight 437.67
_space_group_crystal_system triclinic
_space_group_IT_number 2
_space_group_name_Hall '-P 1'
_space_group_name_H-M_alt 'P -1'
_symmetry_space_group_name_Hall '-P 1'
_symmetry_space_group_name_H-M 'P -1'
_atom_sites_solution_hydrogens mixed
_audit_creation_date 2018-04-03
_audit_creation_method
;
Olex2 1.2-alpha
(compiled 2018.03.30 svn.r3494 for OlexSys, GUI svn.r5482)
;
_audit_update_record
;
2018-04-18 deposited with the CCDC.
2018-04-23 downloaded from the CCDC.
;
_cell_angle_alpha 75.074(3)
_cell_angle_beta 67.585(3)
_cell_angle_gamma 82.372(4)
_cell_formula_units_Z 2
_cell_length_a 9.0473(19)
_cell_length_b 9.988(2)
_cell_length_c 10.079(2)
_cell_measurement_reflns_used 2103
_cell_measurement_temperature 293(2)
_cell_measurement_theta_max 28.07
_cell_measurement_theta_min 3.16
_cell_volume 813.0(3)
_computing_cell_refinement 'SAINT V8.18C (?, 2016)'
_computing_data_collection 'SAINT V8.18C (?, 2016)'
_computing_data_reduction 'SAINT V8.18C (?, 2016)'
_computing_molecular_graphics 'Olex2 (Dolomanov et al., 2009)'
_computing_publication_material 'Olex2 (Dolomanov et al., 2009)'
_computing_structure_refinement 'ShelXL (Sheldrick, 2015)'
_computing_structure_solution 'ShelXT (Sheldrick, 2015)'
_diffrn_ambient_temperature 293
_diffrn_measured_fraction_theta_full 0.962
_diffrn_measured_fraction_theta_max 0.901
_diffrn_measurement_device_type 'Bruker APEX-II CCD'
_diffrn_measurement_method '\f and \w scans'
_diffrn_radiation_monochromator graphite
_diffrn_radiation_type MoK\a
_diffrn_radiation_wavelength 0.71073
_diffrn_reflns_av_R_equivalents 0.0201
_diffrn_reflns_av_unetI/netI 0.0462
_diffrn_reflns_Laue_measured_fraction_full 0.962
_diffrn_reflns_Laue_measured_fraction_max 0.901
_diffrn_reflns_limit_h_max 12
_diffrn_reflns_limit_h_min -10
_diffrn_reflns_limit_k_max 9
_diffrn_reflns_limit_k_min -13
_diffrn_reflns_limit_l_max 12
_diffrn_reflns_limit_l_min -13
_diffrn_reflns_number 4992
_diffrn_reflns_point_group_measured_fraction_full 0.962
_diffrn_reflns_point_group_measured_fraction_max 0.901
_diffrn_reflns_theta_full 25.242
_diffrn_reflns_theta_max 28.453
_diffrn_reflns_theta_min 2.112
_diffrn_standards_number 0
_exptl_absorpt_coefficient_mu 1.564
_exptl_absorpt_correction_T_max 0.7457
_exptl_absorpt_correction_T_min 0.6160
_exptl_absorpt_correction_type multi-scan
_exptl_absorpt_process_details
'SADABS-2008/1 (Bruker,2008) was used for absorption correction. wR2(int) was 0.0565 before and 0.0322 after correction. The Ratio of minimum to maximum transmission is 0.8261. The \l/2 correction factor is 0.0015.'
_exptl_crystal_colour colourless
_exptl_crystal_colour_primary colourless
_exptl_crystal_density_diffrn 1.788
_exptl_crystal_density_method 'not measured'
_exptl_crystal_description block
_exptl_crystal_F_000 444
_exptl_crystal_size_max 0.27
_exptl_crystal_size_mid 0.23
_exptl_crystal_size_min 0.21
_refine_diff_density_max 0.570
_refine_diff_density_min -0.350
_refine_diff_density_rms 0.087
_refine_ls_extinction_method none
_refine_ls_goodness_of_fit_ref 1.070
_refine_ls_hydrogen_treatment constr
_refine_ls_matrix_type full
_refine_ls_number_parameters 254
_refine_ls_number_reflns 3702
_refine_ls_number_restraints 0
_refine_ls_restrained_S_all 1.070
_refine_ls_R_factor_all 0.0487
_refine_ls_R_factor_gt 0.0381
_refine_ls_shift/su_max 0.000
_refine_ls_shift/su_mean 0.000
_refine_ls_structure_factor_coef Fsqd
_refine_ls_weighting_details 'w=1/[\s^2^(Fo^2^)+(0.0541P)^2^+0.5352P] where P=(Fo^2^+2Fc^2^)/3'
_refine_ls_weighting_scheme calc
_refine_ls_wR_factor_gt 0.1008
_refine_ls_wR_factor_ref 0.1098
_reflns_Friedel_coverage 0.000
_reflns_number_gt 3126
_reflns_number_total 3702
_reflns_threshold_expression 'I > 2\s(I)'
_cod_data_source_file c8nj01144c2.cif
_cod_data_source_block 7
_cod_depositor_comments 'Adding full bibliography for 7057317--7057323.cif.'
_cod_database_code 7057323
_shelx_shelxl_version_number 2014/7
_shelx_space_group_comment
;
The symmetry employed for this shelxl refinement is uniquely defined
by the following loop, which should always be used as a source of
symmetry information in preference to the above space-group names.
They are only intended as comments.
;
_shelx_estimated_absorpt_t_max 0.735
_shelx_estimated_absorpt_t_min 0.677
_olex2_refinement_description
;
1. Fixed Uiso
 At 1.2 times of:
  All C(H) groups
 At 1.5 times of:
  All O(H) groups, All O(H,H) groups
2.a Riding coordinates:
 O5(H5)
2.b Rotating group:
 O4(H4A,H4B)
2.c Aromatic/amide H refined with riding coordinates:
 C8(H8), C7(H7), C3(H3), C4(H4), C12(H12), C11(H11), C6(H6), C16(H16), C15(H15)
;
_olex2_submission_special_instructions 'No special instructions were received'

loop_
_space_group_symop_operation_xyz
'x, y, z'
'-x, -y, -z'

loop_
_atom_site_label
_atom_site_type_symbol
_atom_site_fract_x
_atom_site_fract_y
_atom_site_fract_z
_atom_site_U_iso_or_equiv
_atom_site_adp_type
_atom_site_occupancy
_atom_site_site_symmetry_order
_atom_site_calc_flag
_atom_site_refinement_flags_posn
N4 N 0.1627(3) -0.2651(2) 0.7791(2) 0.0221(5) Uani 1 1 d .
C8 C 0.1556(3) -0.2201(3) 0.6461(3) 0.0233(5) Uani 1 1 d .
H8 H 0.0763 -0.1602 0.6237 0.028 Uiso 1 1 calc R
C7 C 0.2988(4) -0.3471(3) 0.7560(3) 0.0341(7) Uani 1 1 d .
H7 H 0.3354 -0.3926 0.8312 0.041 Uiso 1 1 calc R
Zn1 Zn -0.00511(4) 0.20253(3) 0.03684(3) 0.02307(12) Uani 1 1 d .
O4 O 0.1834(2) 0.3229(2) 0.0458(2) 0.0281(4) Uani 1 1 d .
H4A H 0.1477 0.4075 0.0552 0.042 Uiso 1 1 d GR
H4B H 0.2692 0.3293 -0.0349 0.042 Uiso 1 1 d GR
O3 O 0.1780(2) -0.0858(2) -0.0253(2) 0.0259(4) Uani 1 1 d .
O6 O 0.0997(3) 0.0440(2) 0.1417(2) 0.0271(4) Uani 1 1 d .
N2 N 0.2799(3) -0.2740(2) 0.5493(2) 0.0202(4) Uani 1 1 d .
O2 O 0.0788(3) 0.2688(2) -0.1850(2) 0.0348(5) Uani 1 1 d .
O1 O -0.1092(3) 0.4194(2) -0.0973(2) 0.0405(6) Uani 1 1 d .
N3 N 0.3735(3) -0.3563(3) 0.6194(3) 0.0359(6) Uani 1 1 d .
C3 C 0.2243(3) -0.1685(3) 0.3261(3) 0.0207(5) Uani 1 1 d .
H3 H 0.1314 -0.1253 0.3801 0.025 Uiso 1 1 calc R
C5 C 0.3219(3) -0.2515(3) 0.3937(3) 0.0196(5) Uani 1 1 d .
C2 C 0.2692(3) -0.1515(3) 0.1745(3) 0.0195(5) Uani 1 1 d .
C4 C 0.4089(4) -0.2194(3) 0.1006(3) 0.0307(7) Uani 1 1 d .
H4 H 0.4367 -0.2114 0.0001 0.037 Uiso 1 1 calc R
C1 C 0.1737(3) -0.0578(3) 0.0905(3) 0.0213(5) Uani 1 1 d .
C10 C -0.0036(4) 0.4433(3) -0.3579(3) 0.0257(6) Uani 1 1 d .
C9 C -0.0110(4) 0.3746(3) -0.2032(3) 0.0286(6) Uani 1 1 d .
N1 N 0.5055(3) -0.2955(3) 0.1659(3) 0.0369(7) Uani 1 1 d .
C12 C 0.1282(4) 0.4188(3) -0.4778(3) 0.0304(6) Uani 1 1 d .
H12 H 0.2144 0.3636 -0.4632 0.036 Uiso 1 1 calc R
C11 C -0.1314(4) 0.5234(3) -0.3800(3) 0.0309(6) Uani 1 1 d .
H11 H -0.2205 0.5390 -0.2996 0.037 Uiso 1 1 calc R
C6 C 0.4617(4) -0.3124(3) 0.3119(3) 0.0295(6) Uani 1 1 d .
H6 H 0.5269 -0.3665 0.3592 0.035 Uiso 1 1 calc R
O7 O 0.1308(3) 0.1266(3) 0.4379(2) 0.0376(5) Uani 1 1 d .
O5 O 0.3361(3) 0.1885(3) 0.2279(3) 0.0505(7) Uani 1 1 d .
H5 H 0.2965 0.2547 0.1819 0.076 Uiso 1 1 d R
C13 C 0.2722(4) 0.1296(3) 0.3686(3) 0.0290(6) Uani 1 1 d .
C16 C 0.3493(4) 0.0439(3) 0.5869(3) 0.0292(6) Uani 1 1 d .
H16 H 0.2489 0.0737 0.6442 0.035 Uiso 1 1 calc R
C15 C 0.5430(3) 0.0221(3) 0.3487(3) 0.0273(6) Uani 1 1 d .
H15 H 0.5710 0.0377 0.2473 0.033 Uiso 1 1 calc R
C14 C 0.3925(3) 0.0654(3) 0.4352(3) 0.0259(6) Uani 1 1 d .

loop_
_atom_site_aniso_label
_atom_site_aniso_U_11
_atom_site_aniso_U_22
_atom_site_aniso_U_33
_atom_site_aniso_U_23
_atom_site_aniso_U_13
_atom_site_aniso_U_12
N4 0.0246(11) 0.0267(12) 0.0124(10) -0.0039(8) -0.0065(9) 0.0060(9)
C8 0.0211(13) 0.0315(14) 0.0147(12) -0.0053(10) -0.0067(10) 0.0081(11)
C7 0.0406(18) 0.0407(17) 0.0164(13) -0.0043(12) -0.0132(12) 0.0183(14)
Zn1 0.02944(19) 0.02697(19) 0.01079(16) -0.00391(12) -0.00857(12) 0.00882(13)
O4 0.0264(10) 0.0300(10) 0.0214(10) -0.0052(8) -0.0038(8) 0.0049(8)
O3 0.0273(10) 0.0375(11) 0.0135(8) -0.0081(8) -0.0078(8) 0.0028(8)
O6 0.0370(11) 0.0259(10) 0.0217(9) -0.0070(8) -0.0177(9) 0.0122(8)
N2 0.0225(11) 0.0242(11) 0.0123(10) -0.0044(8) -0.0069(8) 0.0070(9)
O2 0.0523(14) 0.0315(11) 0.0180(10) 0.0041(8) -0.0181(10) 0.0040(10)
O1 0.0647(16) 0.0374(12) 0.0135(9) -0.0049(9) -0.0105(10) 0.0050(11)
N3 0.0392(15) 0.0442(16) 0.0183(12) -0.0056(11) -0.0129(11) 0.0229(12)
C3 0.0239(13) 0.0216(12) 0.0152(11) -0.0050(10) -0.0075(10) 0.0065(10)
C5 0.0239(13) 0.0201(12) 0.0135(11) -0.0035(9) -0.0067(10) 0.0027(10)
C2 0.0210(12) 0.0219(12) 0.0133(11) -0.0038(9) -0.0057(10) 0.0045(10)
C4 0.0323(15) 0.0422(17) 0.0136(12) -0.0068(12) -0.0078(11) 0.0116(13)
C1 0.0232(13) 0.0239(13) 0.0144(11) -0.0009(10) -0.0068(10) 0.0002(10)
C10 0.0425(17) 0.0200(13) 0.0164(12) -0.0002(10) -0.0143(12) -0.0039(12)
C9 0.0438(17) 0.0264(14) 0.0162(12) 0.0015(11) -0.0137(12) -0.0072(13)
N1 0.0319(14) 0.0556(17) 0.0163(11) -0.0121(11) -0.0065(10) 0.0224(12)
C12 0.0413(17) 0.0276(15) 0.0221(14) -0.0015(11) -0.0151(13) 0.0027(12)
C11 0.0452(18) 0.0276(15) 0.0159(12) -0.0014(11) -0.0103(12) 0.0022(13)
C6 0.0292(15) 0.0385(16) 0.0181(13) -0.0056(12) -0.0109(11) 0.0135(12)
O7 0.0249(11) 0.0561(15) 0.0316(12) -0.0104(11) -0.0119(9) 0.0051(10)
O5 0.0345(13) 0.0802(19) 0.0243(11) 0.0085(12) -0.0135(10) 0.0084(12)
C13 0.0314(16) 0.0345(16) 0.0225(13) -0.0074(12) -0.0120(12) 0.0018(12)
C16 0.0224(14) 0.0368(16) 0.0249(14) -0.0060(12) -0.0060(11) 0.0010(12)
C15 0.0239(14) 0.0380(16) 0.0179(12) -0.0045(11) -0.0067(11) -0.0004(12)
C14 0.0225(13) 0.0287(14) 0.0251(14) -0.0036(11) -0.0088(11) -0.0004(11)

loop_
_atom_type_symbol
_atom_type_description
_atom_type_scat_dispersion_real
_atom_type_scat_dispersion_imag
_atom_type_scat_source
C C 0.0033 0.0016 'International Tables Vol C Tables 4.2.6.8 and 6.1.1.4'
H H 0.0000 0.0000 'International Tables Vol C Tables 4.2.6.8 and 6.1.1.4'
N N 0.0061 0.0033 'International Tables Vol C Tables 4.2.6.8 and 6.1.1.4'
O O 0.0106 0.0060 'International Tables Vol C Tables 4.2.6.8 and 6.1.1.4'
Zn Zn 0.2839 1.4301 'International Tables Vol C Tables 4.2.6.8 and 6.1.1.4'

loop_
_geom_angle_atom_site_label_1
_geom_angle_atom_site_label_2
_geom_angle_atom_site_label_3
_geom_angle
_geom_angle_site_symmetry_1
_geom_angle_site_symmetry_3
C8 N4 C7 103.5(2) . .
C8 N4 Zn1 124.11(19) . 2_556
C7 N4 Zn1 132.15(18) . 2_556
N4 C8 H8 125.3 . .
N4 C8 N2 109.5(2) . .
N2 C8 H8 125.3 . .
N4 C7 H7 122.9 . .
N3 C7 N4 114.3(2) . .
N3 C7 H7 122.9 . .
N4 Zn1 O4 88.17(9) 2_556 .
N4 Zn1 O3 93.20(8) 2_556 2
O3 Zn1 O4 178.50(7) 2 .
O6 Zn1 N4 96.89(8) . 2_556
O6 Zn1 O4 82.22(8) . .
O6 Zn1 O3 97.02(8) . 2
O6 Zn1 O2 122.46(9) . .
O2 Zn1 N4 139.80(9) . 2_556
O2 Zn1 O4 89.31(9) . .
O2 Zn1 O3 90.02(8) . 2
Zn1 O4 H4A 111.1 . .
Zn1 O4 H4B 111.1 . .
H4A O4 H4B 107.8 . .
C1 O3 Zn1 124.40(18) . 2
C1 O6 Zn1 125.09(17) . .
C8 N2 N3 109.8(2) . .
C8 N2 C5 128.7(2) . .
N3 N2 C5 121.5(2) . .
C9 O2 Zn1 101.91(18) . .
C7 N3 N2 102.9(2) . .
C5 C3 H3 121.0 . .
C5 C3 C2 118.0(2) . .
C2 C3 H3 121.0 . .
C3 C5 N2 120.1(2) . .
C3 C5 C6 120.6(2) . .
C6 C5 N2 119.3(2) . .
C3 C2 C1 121.6(2) . .
C4 C2 C3 118.1(2) . .
C4 C2 C1 120.3(2) . .
C2 C4 H4 118.2 . .
N1 C4 C2 123.6(3) . .
N1 C4 H4 118.2 . .
O3 C1 O6 125.8(3) . .
O3 C1 C2 117.8(2) . .
O6 C1 C2 116.4(2) . .
C12 C10 C9 120.0(3) . .
C11 C10 C9 120.1(3) . .
C11 C10 C12 119.8(2) . .
O2 C9 C10 118.5(3) . .
O1 C9 O2 121.8(3) . .
O1 C9 C10 119.6(3) . .
C4 N1 C6 118.2(3) . .
C10 C12 H12 120.0 . .
C10 C12 C11 120.0(3) . 2_564
C11 C12 H12 120.0 2_564 .
C10 C11 C12 120.3(3) . 2_564
C10 C11 H11 119.9 . .
C12 C11 H11 119.9 2_564 .
C5 C6 H6 119.2 . .
N1 C6 C5 121.5(3) . .
N1 C6 H6 119.2 . .
C13 O5 H5 126.1 . .
O7 C13 O5 124.2(3) . .
O7 C13 C14 122.5(3) . .
O5 C13 C14 113.3(3) . .
C15 C16 H16 120.4 2_656 .
C15 C16 C14 119.3(3) 2_656 .
C14 C16 H16 120.4 . .
C16 C15 H15 120.0 2_656 .
C16 C15 C14 120.1(3) 2_656 .
C14 C15 H15 120.0 . .
C16 C14 C13 118.6(3) . .
C16 C14 C15 120.7(3) . .
C15 C14 C13 120.7(3) . .

loop_
_geom_bond_atom_site_label_1
_geom_bond_atom_site_label_2
_geom_bond_distance
_geom_bond_site_symmetry_2
N4 C8 1.323(3) .
N4 C7 1.361(4) .
N4 Zn1 2.051(2) 2_556
C8 H8 0.9300 .
C8 N2 1.334(3) .
C7 H7 0.9300 .
C7 N3 1.304(4) .
Zn1 N4 2.051(2) 2_556
Zn1 O4 2.253(2) .
Zn1 O3 2.125(2) 2
Zn1 O6 2.0067(19) .
Zn1 O2 2.023(2) .
O4 H4A 0.8790 .
O4 H4B 0.8796 .
O3 Zn1 2.125(2) 2
O3 C1 1.253(3) .
O6 C1 1.255(3) .
N2 N3 1.366(3) .
N2 C5 1.428(3) .
O2 C9 1.263(4) .
O1 C9 1.243(4) .
C3 H3 0.9300 .
C3 C5 1.380(4) .
C3 C2 1.393(3) .
C5 C6 1.382(4) .
C2 C4 1.388(4) .
C2 C1 1.508(3) .
C4 H4 0.9300 .
C4 N1 1.334(4) .
C10 C9 1.512(4) .
C10 C12 1.385(4) .
C10 C11 1.374(4) .
N1 C6 1.340(4) .
C12 H12 0.9300 .
C12 C11 1.391(4) 2_564
C11 C12 1.391(4) 2_564
C11 H11 0.9300 .
C6 H6 0.9300 .
O7 C13 1.201(4) .
O5 H5 0.8285 .
O5 C13 1.314(4) .
C13 C14 1.482(4) .
C16 H16 0.9300 .
C16 C15 1.376(4) 2_656
C16 C14 1.390(4) .
C15 C16 1.376(4) 2_656
C15 H15 0.9300 .
C15 C14 1.391(4) .

loop_
_geom_torsion_atom_site_label_1
_geom_torsion_atom_site_label_2
_geom_torsion_atom_site_label_3
_geom_torsion_atom_site_label_4
_geom_torsion
_geom_torsion_site_symmetry_1
_geom_torsion_site_symmetry_4
N4 C8 N2 N3 -0.6(3) . .
N4 C8 N2 C5 -178.5(2) . .
N4 C7 N3 N2 0.4(4) . .
C8 N4 C7 N3 -0.8(4) . .
C8 N2 N3 C7 0.1(3) . .
C8 N2 C5 C3 -2.8(4) . .
C8 N2 C5 C6 176.6(3) . .
C7 N4 C8 N2 0.8(3) . .
Zn1 N4 C8 N2 176.36(18) 2_556 .
Zn1 N4 C7 N3 -175.8(2) 2_556 .
Zn1 O3 C1 O6 -86.5(3) 2 .
Zn1 O3 C1 C2 95.5(3) 2 .
Zn1 O6 C1 O3 -9.0(4) . .
Zn1 O6 C1 C2 169.00(17) . .
Zn1 O2 C9 O1 6.1(3) . .
Zn1 O2 C9 C10 -170.8(2) . .
N2 C5 C6 N1 179.3(3) . .
N3 N2 C5 C3 179.5(3) . .
N3 N2 C5 C6 -1.1(4) . .
C3 C5 C6 N1 -1.3(5) . .
C3 C2 C4 N1 -2.7(5) . .
C3 C2 C1 O3 -152.5(3) . .
C3 C2 C1 O6 29.3(4) . .
C5 N2 N3 C7 178.2(3) . .
C5 C3 C2 C4 0.2(4) . .
C5 C3 C2 C1 -177.3(2) . .
C2 C3 C5 N2 -179.0(2) . .
C2 C3 C5 C6 1.6(4) . .
C2 C4 N1 C6 3.1(5) . .
C4 C2 C1 O3 30.1(4) . .
C4 C2 C1 O6 -148.1(3) . .
C4 N1 C6 C5 -1.0(5) . .
C1 C2 C4 N1 174.9(3) . .
C9 C10 C12 C11 176.9(3) . 2_564
C9 C10 C11 C12 -176.9(3) . 2_564
C12 C10 C9 O2 -19.2(4) . .
C12 C10 C9 O1 163.9(3) . .
C12 C10 C11 C12 -0.8(5) . 2_564
C11 C10 C9 O2 156.9(3) . .
C11 C10 C9 O1 -20.1(4) . .
C11 C10 C12 C11 0.8(5) . 2_564
O7 C13 C14 C16 -22.6(5) . .
O7 C13 C14 C15 154.6(3) . .
O5 C13 C14 C16 157.7(3) . .
O5 C13 C14 C15 -25.1(4) . .
C16 C15 C14 C13 -176.6(3) 2_656 .
C16 C15 C14 C16 0.6(5) 2_656 .
C15 C16 C14 C13 176.7(3) 2_656 .
C15 C16 C14 C15 -0.5(5) 2_656 .
